data_1558763
loop_
_publ_author_name
'He\&s, Merlin'
'Stennett, Thomas'
'Fantuzzi, Felipe'
'Bertermann, R\"udiger'
'Schock, Marvin'
'Sch\"afer, Marius'
'Thiess, Torsten'
'Braunschweig, Holger'

_publ_section_title
;
 Diverse Ring-Opening Reactions of Rhodium \h4-Azaborete Complexes
;
_journal_name_full 'Chemical Science'
_journal_paper_doi 10.1039/D0SC02283G
_journal_year 2020
_chemical_formula_moiety 'C31 H48 B Cl Fe N P2 Rh'
_chemical_formula_sum 'C31 H48 B Cl Fe N P2 Rh'
_chemical_formula_weight 701.66
_space_group_crystal_system monoclinic
_space_group_IT_number 14
_space_group_name_Hall '-P 2yn'
_space_group_name_H-M_alt 'P 1 21/n 1'
_atom_sites_solution_hydrogens geom
_atom_sites_solution_primary dual
_atom_sites_solution_secondary difmap
_audit_creation_method SHELXL-2018/3
_audit_update_record
;
2020-04-15 deposited with the CCDC.	2020-07-23 downloaded from the CCDC.
;
_cell_angle_alpha 90
_cell_angle_beta 99.837(7)
_cell_angle_gamma 90
_cell_formula_units_Z 8
_cell_length_a 11.621(3)
_cell_length_b 38.859(7)
_cell_length_c 14.802(4)
_cell_measurement_reflns_used 9158
_cell_measurement_temperature 100(2)
_cell_measurement_theta_max 26.69
_cell_measurement_theta_min 2.60
_cell_volume 6586(3)
_computing_cell_refinement 'Saint+ ver. V8.40A (Bruker AXS)'
_computing_data_collection 'APEX2 ver. 2014.9 (Bruker AXS)'
_computing_data_reduction 'Saint+ ver. V8.40A (Bruker AXS)'
_computing_molecular_graphics 'ShelXLe (Huebschle et all, 2011)'
_computing_publication_material 'SHELXL-2018/3 (Sheldrick, 2018)'
_computing_structure_refinement 'SHELXL-2018/3 (Sheldrick, 2018)'
_computing_structure_solution 'SHELXT (Sheldrick, 2014)'
_diffrn_ambient_temperature 100(2)
_diffrn_detector 'CMOS area detector (Photon II)'
_diffrn_detector_area_resol_mean 7.5
_diffrn_measured_fraction_theta_full 1.000
_diffrn_measured_fraction_theta_max 1.000
_diffrn_measurement_device_type 'Bruker D8 Quest'
_diffrn_measurement_method '\f and \w scans'
_diffrn_radiation_monochromator 'multi-layer mirror'
_diffrn_radiation_type MoK\a
_diffrn_radiation_wavelength 0.71073
_diffrn_reflns_av_R_equivalents 0.0471
_diffrn_reflns_av_unetI/netI 0.0212
_diffrn_reflns_Laue_measured_fraction_full 1.000
_diffrn_reflns_Laue_measured_fraction_max 1.000
_diffrn_reflns_limit_h_max 14
_diffrn_reflns_limit_h_min -14
_diffrn_reflns_limit_k_max 44
_diffrn_reflns_limit_k_min -48
_diffrn_reflns_limit_l_max 18
_diffrn_reflns_limit_l_min -18
_diffrn_reflns_number 163307
_diffrn_reflns_point_group_measured_fraction_full 1.000
_diffrn_reflns_point_group_measured_fraction_max 1.000
_diffrn_reflns_theta_full 26.000
_diffrn_reflns_theta_max 26.372
_diffrn_reflns_theta_min 1.491
_diffrn_source 'microfocus sealed tube (Incoatec ImS)'
_exptl_absorpt_coefficient_mu 1.141
_exptl_absorpt_correction_T_max 0.7454
_exptl_absorpt_correction_T_min 0.6521
_exptl_absorpt_correction_type multi-scan
_exptl_absorpt_process_details 'SadAbs 2016/2 (Bruker AXS)'
_exptl_crystal_colour yellow
_exptl_crystal_density_diffrn 1.415
_exptl_crystal_description needle
_exptl_crystal_F_000 2912
_exptl_crystal_size_max 0.417
_exptl_crystal_size_mid 0.164
_exptl_crystal_size_min 0.088
_refine_diff_density_max 0.352
_refine_diff_density_min -0.385
_refine_diff_density_rms 0.063
_refine_ls_extinction_method none
_refine_ls_goodness_of_fit_ref 1.063
_refine_ls_hydrogen_treatment constr
_refine_ls_matrix_type full
_refine_ls_number_parameters 709
_refine_ls_number_reflns 13475
_refine_ls_number_restraints 0
_refine_ls_restrained_S_all 1.063
_refine_ls_R_factor_all 0.0307
_refine_ls_R_factor_gt 0.0238
_refine_ls_shift/su_max 0.004
_refine_ls_shift/su_mean 0.000
_refine_ls_structure_factor_coef Fsqd
_refine_ls_weighting_details 'w=1/[\s^2^(Fo^2^)+(0.0112P)^2^+6.9917P] where P=(Fo^2^+2Fc^2^)/3'
_refine_ls_weighting_scheme calc
_refine_ls_wR_factor_gt 0.0467
_refine_ls_wR_factor_ref 0.0497
_reflns_Friedel_coverage 0.000
_reflns_number_gt 11892
_reflns_number_total 13475
_reflns_threshold_expression 'I > 2\s(I)'
_cod_data_source_file d0sc02283g2.cif
_cod_data_source_block test_a_CCDC12
_cod_original_sg_symbol_H-M 'P 21/n'
_cod_database_code 1558763
_shelx_shelxl_version_number 2018/3
_shelx_space_group_comment
;
The symmetry employed for this shelxl refinement is uniquely defined
by the following loop, which should always be used as a source of
symmetry information in preference to the above space-group names.
They are only intended as comments.
;
_shelx_estimated_absorpt_t_min 0.648
_shelx_estimated_absorpt_t_max 0.906

loop_
_space_group_symop_operation_xyz
'x, y, z'
'-x+1/2, y+1/2, -z+1/2'
'-x, -y, -z'
'x-1/2, -y-1/2, z-1/2'

loop_
_atom_site_label
_atom_site_type_symbol
_atom_site_fract_x
_atom_site_fract_y
_atom_site_fract_z
_atom_site_U_iso_or_equiv
_atom_site_adp_type
_atom_site_occupancy
_atom_site_site_symmetry_order
_atom_site_calc_flag
_atom_site_refinement_flags_posn
_atom_site_refinement_flags_adp
_atom_site_refinement_flags_occupancy
_atom_site_disorder_assembly
_atom_site_disorder_group
Rh1 Rh 0.77181(2) 0.42026(2) 0.75323(2) 0.01242(4) Uani 1 1 d . . . . .
C1 C 0.98497(16) 0.45499(5) 0.72294(12) 0.0125(4) Uani 1 1 d . . . . .
Fe1 Fe 1.19308(2) 0.42321(2) 0.63080(2) 0.01402(6) Uani 1 1 d . . . . .
P1 P 0.87705(5) 0.40183(2) 0.89174(3) 0.01645(11) Uani 1 1 d . . . . .
Cl1 Cl 0.58796(4) 0.39655(2) 0.78520(3) 0.02471(11) Uani 1 1 d . . . . .
N1 N 0.91855(14) 0.48322(4) 0.75299(10) 0.0136(3) Uani 1 1 d . . . . .
B1 B 0.80521(19) 0.47133(6) 0.76268(14) 0.0143(4) Uani 1 1 d . . . . .
N2 N 0.51182(14) 0.27090(4) 0.12517(11) 0.0170(3) Uani 1 1 d . . . . .
Rh2 Rh 0.36005(2) 0.33247(2) 0.12937(2) 0.01225(4) Uani 1 1 d . . . . .
C2 C 0.92950(16) 0.42492(5) 0.71927(12) 0.0139(4) Uani 1 1 d . . . . .
H2 H 0.966335 0.405083 0.699836 0.017 Uiso 1 1 calc R U . . .
Fe2 Fe 0.83917(2) 0.32902(2) 0.25500(2) 0.01319(6) Uani 1 1 d . . . . .
P2 P 0.69586(4) 0.41875(2) 0.60010(3) 0.01779(11) Uani 1 1 d . . . . .
Cl2 Cl 0.15875(4) 0.35404(2) 0.09980(3) 0.02213(11) Uani 1 1 d . . . . .
B2 B 0.3939(2) 0.28147(6) 0.12337(15) 0.0162(5) Uani 1 1 d . . . . .
P3 P 0.35342(5) 0.33652(2) 0.28306(3) 0.01700(11) Uani 1 1 d . . . . .
C3 C 0.69114(17) 0.49254(5) 0.77236(13) 0.0153(4) Uani 1 1 d . . . . .
P4 P 0.39421(5) 0.34888(2) -0.01356(3) 0.01871(11) Uani 1 1 d . . . . .
C4 C 0.64168(17) 0.49271(5) 0.85306(13) 0.0173(4) Uani 1 1 d . . . . .
C9 C 0.6987(2) 0.47401(6) 0.93797(14) 0.0276(5) Uani 1 1 d . . . . .
H9A H 0.685446 0.486782 0.992362 0.041 Uiso 1 1 calc R U . . .
H9B H 0.782760 0.472123 0.938023 0.041 Uiso 1 1 calc R U . . .
H9C H 0.664874 0.450926 0.938857 0.041 Uiso 1 1 calc R U . . .
C8 C 0.63183(17) 0.51140(5) 0.69669(13) 0.0173(4) Uani 1 1 d . . . . .
C7 C 0.52720(18) 0.52814(5) 0.70231(14) 0.0196(4) Uani 1 1 d . . . . .
H7 H 0.487652 0.540006 0.649968 0.024 Uiso 1 1 calc R U . . .
C6 C 0.47903(17) 0.52805(5) 0.78153(14) 0.0191(4) Uani 1 1 d . . . . .
C5 C 0.53897(18) 0.51042(5) 0.85647(14) 0.0199(4) Uani 1 1 d . . . . .
H5 H 0.508600 0.510480 0.912119 0.024 Uiso 1 1 calc R U . . .
C10 C 0.36658(19) 0.54677(6) 0.78657(16) 0.0287(5) Uani 1 1 d . . . . .
H10A H 0.351689 0.546264 0.849759 0.043 Uiso 1 1 calc R U . . .
H10B H 0.302022 0.535497 0.746072 0.043 Uiso 1 1 calc R U . . .
H10C H 0.372990 0.570701 0.767166 0.043 Uiso 1 1 calc R U . . .
C11 C 0.68227(19) 0.51635(6) 0.61000(14) 0.0247(5) Uani 1 1 d . . . . .
H11A H 0.621222 0.512441 0.556553 0.037 Uiso 1 1 calc R U . . .
H11B H 0.746122 0.499951 0.609078 0.037 Uiso 1 1 calc R U . . .
H11C H 0.712171 0.539877 0.608146 0.037 Uiso 1 1 calc R U . . .
C12 C 0.97146(18) 0.51812(5) 0.77666(14) 0.0189(4) Uani 1 1 d . . . . .
C13 C 1.07871(18) 0.51439(6) 0.85220(15) 0.0249(5) Uani 1 1 d . . . . .
H13A H 1.112520 0.537145 0.868176 0.037 Uiso 1 1 calc R U . . .
H13B H 1.136808 0.499747 0.830234 0.037 Uiso 1 1 calc R U . . .
H13C H 1.055373 0.503894 0.906503 0.037 Uiso 1 1 calc R U . . .
C14 C 1.0039(2) 0.53601(5) 0.69204(15) 0.0261(5) Uani 1 1 d . . . . .
H14A H 1.020560 0.560342 0.705915 0.039 Uiso 1 1 calc R U . . .
H14B H 0.938588 0.534134 0.640744 0.039 Uiso 1 1 calc R U . . .
H14C H 1.073145 0.524967 0.675414 0.039 Uiso 1 1 calc R U . . .
C15 C 0.88556(18) 0.54155(5) 0.81543(15) 0.0224(5) Uani 1 1 d . . . . .
H15A H 0.924013 0.563382 0.835238 0.034 Uiso 1 1 calc R U . . .
H15B H 0.860287 0.530263 0.867920 0.034 Uiso 1 1 calc R U . . .
H15C H 0.817477 0.545992 0.767906 0.034 Uiso 1 1 calc R U . . .
C16 C 1.10294(16) 0.45875(5) 0.69762(13) 0.0136(4) Uani 1 1 d . . . . .
C19 C 1.25733(19) 0.47170(5) 0.62250(15) 0.0234(5) Uani 1 1 d . . . . .
H19 H 1.300649 0.479850 0.577923 0.028 Uiso 1 1 calc R U . . .
C18 C 1.30490(18) 0.45673(5) 0.70813(14) 0.0208(4) Uani 1 1 d . . . . .
H18 H 1.385374 0.452885 0.730825 0.025 Uiso 1 1 calc R U . . .
C17 C 1.21045(17) 0.44853(5) 0.75380(13) 0.0156(4) Uani 1 1 d . . . . .
H17 H 1.217411 0.437939 0.812332 0.019 Uiso 1 1 calc R U . . .
C21 C 1.2729(2) 0.39280(6) 0.54751(17) 0.0336(6) Uani 1 1 d . . . . .
H21 H 1.337344 0.399146 0.519289 0.040 Uiso 1 1 calc R U . . .
C20 C 1.13310(18) 0.47244(5) 0.61476(14) 0.0189(4) Uani 1 1 d . . . . .
H20 H 1.079596 0.480608 0.563468 0.023 Uiso 1 1 calc R U . . .
C23 C 1.1651(2) 0.37216(5) 0.65072(15) 0.0255(5) Uani 1 1 d . . . . .
H23 H 1.143751 0.362354 0.704276 0.031 Uiso 1 1 calc R U . . .
C22 C 1.2802(2) 0.37767(6) 0.63512(17) 0.0333(6) Uani 1 1 d . . . . .
H22 H 1.349971 0.372204 0.676128 0.040 Uiso 1 1 calc R U . . .
C24 C 1.08709(18) 0.38379(5) 0.57256(14) 0.0208(4) Uani 1 1 d . . . . .
H24 H 1.004255 0.382919 0.564359 0.025 Uiso 1 1 calc R U . . .
C25 C 1.1538(2) 0.39691(6) 0.50887(14) 0.0259(5) Uani 1 1 d . . . . .
H25 H 1.123983 0.406691 0.450759 0.031 Uiso 1 1 calc R U . . .
C26 C 0.77541(19) 0.43481(6) 0.51253(14) 0.0223(4) Uani 1 1 d . . . . .
H26A H 0.736742 0.426927 0.452022 0.033 Uiso 1 1 calc R U . . .
H26B H 0.855710 0.426097 0.524684 0.033 Uiso 1 1 calc R U . . .
H26C H 0.776467 0.460022 0.513889 0.033 Uiso 1 1 calc R U . . .
C27 C 0.6832(2) 0.37312(6) 0.57304(16) 0.0369(6) Uani 1 1 d . . . . .
H27A H 0.652037 0.370181 0.507681 0.055 Uiso 1 1 calc R U . . .
H27B H 0.630303 0.362258 0.609521 0.055 Uiso 1 1 calc R U . . .
H27C H 0.760349 0.362315 0.587347 0.055 Uiso 1 1 calc R U . . .
C28 C 0.54779(19) 0.43418(7) 0.56329(15) 0.0345(6) Uani 1 1 d . . . . .
H28A H 0.520497 0.427326 0.499517 0.052 Uiso 1 1 calc R U . . .
H28B H 0.546501 0.459333 0.567997 0.052 Uiso 1 1 calc R U . . .
H28C H 0.496455 0.424229 0.602486 0.052 Uiso 1 1 calc R U . . .
C29 C 1.00583(18) 0.42474(6) 0.94732(14) 0.0226(5) Uani 1 1 d . . . . .
H29A H 1.050425 0.410062 0.994643 0.034 Uiso 1 1 calc R U . . .
H29B H 0.982111 0.445794 0.975614 0.034 Uiso 1 1 calc R U . . .
H29C H 1.054536 0.430733 0.901739 0.034 Uiso 1 1 calc R U . . .
C30 C 0.9333(2) 0.35965(5) 0.86751(15) 0.0269(5) Uani 1 1 d . . . . .
H30A H 0.977189 0.349841 0.924076 0.040 Uiso 1 1 calc R U . . .
H30B H 0.984924 0.362005 0.821995 0.040 Uiso 1 1 calc R U . . .
H30C H 0.868018 0.344414 0.843444 0.040 Uiso 1 1 calc R U . . .
C31 C 0.8057(2) 0.39092(6) 0.98847(14) 0.0266(5) Uani 1 1 d . . . . .
H31A H 0.859062 0.377259 1.032959 0.040 Uiso 1 1 calc R U . . .
H31B H 0.734908 0.377550 0.966655 0.040 Uiso 1 1 calc R U . . .
H31C H 0.784802 0.412093 1.017803 0.040 Uiso 1 1 calc R U . . .
C32 C 0.58961(16) 0.29948(5) 0.15386(13) 0.0142(4) Uani 1 1 d . . . . .
C33 C 0.53360(16) 0.32925(5) 0.15885(12) 0.0144(4) Uani 1 1 d . . . . .
H33 H 0.577669 0.349439 0.176948 0.017 Uiso 1 1 calc R U . . .
C34 C 0.28197(17) 0.25858(5) 0.12821(14) 0.0178(4) Uani 1 1 d . . . . .
C35 C 0.18476(18) 0.25708(5) 0.05638(14) 0.0191(4) Uani 1 1 d . . . . .
C36 C 0.08705(18) 0.23759(5) 0.06638(15) 0.0236(5) Uani 1 1 d . . . . .
H36 H 0.022749 0.236911 0.017235 0.028 Uiso 1 1 calc R U . . .
C37 C 0.08036(19) 0.21917(5) 0.14551(16) 0.0249(5) Uani 1 1 d . . . . .
C38 C 0.17530(19) 0.22054(5) 0.21599(16) 0.0258(5) Uani 1 1 d . . . . .
H38 H 0.172516 0.208136 0.270878 0.031 Uiso 1 1 calc R U . . .
C39 C 0.27499(18) 0.23963(5) 0.20868(15) 0.0223(5) Uani 1 1 d . . . . .
C40 C 0.18405(18) 0.27627(6) -0.03211(14) 0.0241(5) Uani 1 1 d . . . . .
H40A H 0.129414 0.265155 -0.081213 0.036 Uiso 1 1 calc R U . . .
H40B H 0.262689 0.276038 -0.047694 0.036 Uiso 1 1 calc R U . . .
H40C H 0.159590 0.300116 -0.025004 0.036 Uiso 1 1 calc R U . . .
C41 C -0.0273(2) 0.19863(6) 0.15504(18) 0.0336(6) Uani 1 1 d . . . . .
H41A H -0.004514 0.178214 0.192746 0.050 Uiso 1 1 calc R U . . .
H41B H -0.067199 0.191478 0.094198 0.050 Uiso 1 1 calc R U . . .
H41C H -0.080029 0.212863 0.184340 0.050 Uiso 1 1 calc R U . . .
C42 C 0.3754(2) 0.23798(6) 0.28846(16) 0.0317(5) Uani 1 1 d . . . . .
H42A H 0.346277 0.242341 0.345738 0.048 Uiso 1 1 calc R U . . .
H42B H 0.433717 0.255438 0.280447 0.048 Uiso 1 1 calc R U . . .
H42C H 0.411323 0.215109 0.290850 0.048 Uiso 1 1 calc R U . . .
C43 C 0.55480(19) 0.23706(5) 0.09381(17) 0.0272(5) Uani 1 1 d . . . . .
C44 C 0.6268(2) 0.21692(6) 0.1725(2) 0.0444(7) Uani 1 1 d . . . . .
H44A H 0.646558 0.194272 0.150370 0.067 Uiso 1 1 calc R U . . .
H44B H 0.581333 0.214010 0.221986 0.067 Uiso 1 1 calc R U . . .
H44C H 0.698781 0.229571 0.195710 0.067 Uiso 1 1 calc R U . . .
C45 C 0.4513(2) 0.21443(6) 0.05173(19) 0.0373(6) Uani 1 1 d . . . . .
H45A H 0.480498 0.193204 0.027906 0.056 Uiso 1 1 calc R U . . .
H45B H 0.402845 0.226907 0.001598 0.056 Uiso 1 1 calc R U . . .
H45C H 0.404505 0.208713 0.098804 0.056 Uiso 1 1 calc R U . . .
C46 C 0.6279(2) 0.24313(7) 0.01842(19) 0.0405(7) Uani 1 1 d . . . . .
H46A H 0.653150 0.220948 -0.002924 0.061 Uiso 1 1 calc R U . . .
H46B H 0.696569 0.257007 0.042897 0.061 Uiso 1 1 calc R U . . .
H46C H 0.580712 0.255308 -0.032954 0.061 Uiso 1 1 calc R U . . .
C47 C 0.71800(16) 0.29534(5) 0.18213(13) 0.0143(4) Uani 1 1 d . . . . .
C48 C 0.80532(17) 0.30521(5) 0.12981(14) 0.0195(4) Uani 1 1 d . . . . .
H48 H 0.791044 0.316474 0.072013 0.023 Uiso 1 1 calc R U . . .
C49 C 0.91675(18) 0.29546(5) 0.17810(16) 0.0250(5) Uani 1 1 d . . . . .
H49 H 0.989371 0.298723 0.158001 0.030 Uiso 1 1 calc R U . . .
C50 C 0.90033(19) 0.28004(5) 0.26149(16) 0.0264(5) Uani 1 1 d . . . . .
H50 H 0.960092 0.270972 0.307130 0.032 Uiso 1 1 calc R U . . .
C51 C 0.77875(18) 0.28045(5) 0.26519(15) 0.0209(4) Uani 1 1 d . . . . .
H51 H 0.743781 0.272212 0.314536 0.025 Uiso 1 1 calc R U . . .
C52 C 0.94557(19) 0.37096(5) 0.26838(16) 0.0248(5) Uani 1 1 d . . . . .
H52 H 1.008372 0.374854 0.236131 0.030 Uiso 1 1 calc R U . . .
C53 C 0.82694(19) 0.38132(5) 0.23953(15) 0.0220(4) Uani 1 1 d . . . . .
H53 H 0.796659 0.393256 0.184587 0.026 Uiso 1 1 calc R U . . .
C54 C 0.76260(18) 0.37055(5) 0.30778(14) 0.0188(4) Uani 1 1 d . . . . .
H54 H 0.681526 0.374171 0.306697 0.023 Uiso 1 1 calc R U . . .
C55 C 0.83998(19) 0.35348(6) 0.37777(14) 0.0226(5) Uani 1 1 d . . . . .
H55 H 0.819876 0.343502 0.431569 0.027 Uiso 1 1 calc R U . . .
C56 C 0.95272(19) 0.35390(6) 0.35342(15) 0.0256(5) Uani 1 1 d . . . . .
H56 H 1.021446 0.344331 0.388364 0.031 Uiso 1 1 calc R U . . .
C57 C 0.22968(19) 0.31901(6) 0.32753(15) 0.0282(5) Uani 1 1 d . . . . .
H57A H 0.232024 0.326960 0.390653 0.042 Uiso 1 1 calc R U . . .
H57B H 0.233088 0.293820 0.326614 0.042 Uiso 1 1 calc R U . . .
H57C H 0.157036 0.326800 0.289358 0.042 Uiso 1 1 calc R U . . .
C58 C 0.47786(19) 0.32450(6) 0.36976(14) 0.0282(5) Uani 1 1 d . . . . .
H58A H 0.465268 0.332678 0.429942 0.042 Uiso 1 1 calc R U . . .
H58B H 0.549011 0.334967 0.354822 0.042 Uiso 1 1 calc R U . . .
H58C H 0.486195 0.299404 0.371133 0.042 Uiso 1 1 calc R U . . .
C59 C 0.3419(2) 0.38256(6) 0.30335(16) 0.0346(6) Uani 1 1 d . . . . .
H59A H 0.338180 0.386545 0.368160 0.052 Uiso 1 1 calc R U . . .
H59B H 0.270954 0.391544 0.265267 0.052 Uiso 1 1 calc R U . . .
H59C H 0.410327 0.394330 0.287521 0.052 Uiso 1 1 calc R U . . .
C60 C 0.2727(2) 0.35783(7) -0.10570(15) 0.0325(6) Uani 1 1 d . . . . .
H60A H 0.300680 0.371318 -0.153550 0.049 Uiso 1 1 calc R U . . .
H60B H 0.212671 0.370887 -0.081372 0.049 Uiso 1 1 calc R U . . .
H60C H 0.239502 0.336095 -0.131770 0.049 Uiso 1 1 calc R U . . .
C61 C 0.4612(2) 0.39131(6) 0.00363(15) 0.0286(5) Uani 1 1 d . . . . .
H61A H 0.475762 0.400320 -0.055235 0.043 Uiso 1 1 calc R U . . .
H61B H 0.535347 0.389523 0.046357 0.043 Uiso 1 1 calc R U . . .
H61C H 0.408647 0.406910 0.029006 0.043 Uiso 1 1 calc R U . . .
C62 C 0.4929(2) 0.32525(6) -0.07354(15) 0.0279(5) Uani 1 1 d . . . . .
H62A H 0.512899 0.339466 -0.123317 0.042 Uiso 1 1 calc R U . . .
H62B H 0.454922 0.304035 -0.099059 0.042 Uiso 1 1 calc R U . . .
H62C H 0.564223 0.319498 -0.030614 0.042 Uiso 1 1 calc R U . . .

loop_
_atom_site_aniso_label
_atom_site_aniso_U_11
_atom_site_aniso_U_22
_atom_site_aniso_U_33
_atom_site_aniso_U_23
_atom_site_aniso_U_13
_atom_site_aniso_U_12
Rh1 0.01079(7) 0.01481(7) 0.01191(7) 0.00091(6) 0.00266(5) -0.00085(6)
C1 0.0118(9) 0.0139(9) 0.0115(9) -0.0002(7) 0.0010(7) 0.0022(7)
Fe1 0.01240(13) 0.01625(14) 0.01362(13) -0.00298(11) 0.00282(10) -0.00017(11)
P1 0.0168(3) 0.0172(3) 0.0151(2) 0.0031(2) 0.0020(2) 0.0016(2)
Cl1 0.0168(2) 0.0374(3) 0.0210(2) 0.0043(2) 0.00610(19) -0.0081(2)
N1 0.0138(8) 0.0132(8) 0.0141(8) -0.0016(6) 0.0030(6) 0.0010(6)
B1 0.0159(11) 0.0163(11) 0.0103(10) 0.0007(8) 0.0016(8) 0.0026(8)
N2 0.0143(8) 0.0120(8) 0.0238(9) -0.0046(7) 0.0010(7) -0.0011(6)
Rh2 0.01100(7) 0.01387(7) 0.01173(7) 0.00091(6) 0.00151(5) 0.00074(6)
C2 0.0124(9) 0.0152(9) 0.0144(9) -0.0010(7) 0.0035(7) 0.0023(7)
Fe2 0.01150(13) 0.01229(13) 0.01559(13) -0.00231(11) 0.00176(10) 0.00030(10)
P2 0.0158(3) 0.0245(3) 0.0130(2) -0.0007(2) 0.00254(19) -0.0041(2)
Cl2 0.0149(2) 0.0302(3) 0.0210(2) 0.0050(2) 0.00237(19) 0.0070(2)
B2 0.0176(11) 0.0159(11) 0.0141(10) -0.0008(8) -0.0002(9) -0.0017(9)
P3 0.0184(3) 0.0197(3) 0.0132(2) 0.0011(2) 0.00331(19) -0.0003(2)
C3 0.0144(10) 0.0152(9) 0.0162(9) -0.0001(8) 0.0023(7) 0.0005(8)
P4 0.0183(3) 0.0240(3) 0.0142(2) 0.0027(2) 0.0041(2) -0.0004(2)
C4 0.0169(10) 0.0173(10) 0.0176(10) 0.0003(8) 0.0027(8) 0.0028(8)
C9 0.0265(12) 0.0399(13) 0.0175(11) 0.0047(9) 0.0071(9) 0.0137(10)
C8 0.0180(10) 0.0175(10) 0.0169(10) 0.0015(8) 0.0040(8) 0.0018(8)
C7 0.0182(10) 0.0187(10) 0.0209(10) 0.0048(8) 0.0003(8) 0.0053(8)
C6 0.0151(10) 0.0159(10) 0.0268(11) 0.0004(8) 0.0050(8) 0.0028(8)
C5 0.0207(11) 0.0220(10) 0.0189(10) 0.0006(8) 0.0090(8) 0.0025(8)
C10 0.0222(12) 0.0313(13) 0.0339(13) 0.0057(10) 0.0086(10) 0.0135(10)
C11 0.0256(12) 0.0312(12) 0.0184(10) 0.0077(9) 0.0065(9) 0.0098(9)
C12 0.0192(10) 0.0132(10) 0.0247(11) -0.0040(8) 0.0049(8) -0.0018(8)
C13 0.0195(11) 0.0242(11) 0.0299(12) -0.0122(9) 0.0007(9) -0.0002(9)
C14 0.0338(13) 0.0142(10) 0.0326(12) -0.0023(9) 0.0124(10) -0.0050(9)
C15 0.0206(11) 0.0175(10) 0.0290(11) -0.0090(9) 0.0042(9) -0.0003(8)
C16 0.0144(9) 0.0115(9) 0.0152(9) -0.0023(7) 0.0033(7) -0.0012(7)
C19 0.0241(12) 0.0189(11) 0.0311(12) -0.0025(9) 0.0155(9) -0.0030(9)
C18 0.0133(10) 0.0219(11) 0.0274(11) -0.0094(9) 0.0039(8) -0.0038(8)
C17 0.0155(10) 0.0162(10) 0.0147(9) -0.0054(7) 0.0018(7) 0.0000(8)
C21 0.0235(12) 0.0427(14) 0.0383(14) -0.0272(12) 0.0159(10) -0.0089(10)
C20 0.0223(11) 0.0161(10) 0.0195(10) 0.0031(8) 0.0074(8) 0.0010(8)
C23 0.0395(14) 0.0121(10) 0.0239(11) -0.0048(8) 0.0023(10) 0.0013(9)
C22 0.0250(12) 0.0286(13) 0.0417(14) -0.0189(11) -0.0079(10) 0.0141(10)
C24 0.0183(11) 0.0187(10) 0.0252(11) -0.0097(8) 0.0035(8) -0.0033(8)
C25 0.0312(13) 0.0302(12) 0.0164(10) -0.0095(9) 0.0039(9) -0.0089(10)
C26 0.0226(11) 0.0287(12) 0.0164(10) 0.0018(9) 0.0058(8) -0.0010(9)
C27 0.0553(17) 0.0322(13) 0.0264(12) -0.0103(10) 0.0161(12) -0.0191(12)
C28 0.0174(11) 0.0631(17) 0.0214(11) 0.0056(11) -0.0013(9) -0.0057(11)
C29 0.0224(11) 0.0256(11) 0.0179(10) 0.0014(8) -0.0022(8) 0.0005(9)
C30 0.0314(13) 0.0201(11) 0.0281(12) 0.0036(9) 0.0013(10) 0.0070(9)
C31 0.0280(12) 0.0316(12) 0.0211(11) 0.0105(9) 0.0068(9) 0.0023(10)
C32 0.0125(9) 0.0152(9) 0.0148(9) -0.0017(7) 0.0019(7) -0.0027(7)
C33 0.0143(10) 0.0139(9) 0.0148(9) -0.0010(7) 0.0020(7) -0.0027(7)
C34 0.0143(10) 0.0135(9) 0.0253(11) -0.0046(8) 0.0027(8) -0.0008(8)
C35 0.0168(10) 0.0169(10) 0.0239(11) -0.0074(8) 0.0040(8) -0.0015(8)
C36 0.0160(10) 0.0237(11) 0.0306(12) -0.0121(9) 0.0028(9) -0.0030(8)
C37 0.0208(11) 0.0167(10) 0.0394(13) -0.0084(9) 0.0114(10) -0.0045(9)
C38 0.0279(12) 0.0165(10) 0.0338(12) 0.0005(9) 0.0073(10) -0.0051(9)
C39 0.0206(11) 0.0153(10) 0.0301(12) -0.0002(9) 0.0021(9) -0.0014(8)
C40 0.0174(11) 0.0314(12) 0.0223(11) -0.0054(9) -0.0005(8) -0.0036(9)
C41 0.0248(12) 0.0284(13) 0.0505(15) -0.0116(11) 0.0149(11) -0.0113(10)
C42 0.0282(13) 0.0275(12) 0.0367(13) 0.0113(10) -0.0023(10) -0.0040(10)
C43 0.0183(11) 0.0168(11) 0.0455(14) -0.0148(10) 0.0026(10) -0.0003(9)
C44 0.0390(15) 0.0171(12) 0.071(2) -0.0076(12) -0.0086(14) 0.0091(11)
C45 0.0236(12) 0.0247(12) 0.0632(18) -0.0235(12) 0.0061(12) -0.0041(10)
C46 0.0316(14) 0.0352(14) 0.0581(17) -0.0285(13) 0.0174(12) -0.0034(11)
C47 0.0129(9) 0.0102(9) 0.0197(10) -0.0036(7) 0.0022(8) -0.0009(7)
C48 0.0180(10) 0.0201(10) 0.0210(10) -0.0083(8) 0.0054(8) -0.0031(8)
C49 0.0150(10) 0.0234(11) 0.0381(13) -0.0176(10) 0.0090(9) -0.0015(9)
C50 0.0192(11) 0.0146(10) 0.0416(13) -0.0038(9) -0.0058(10) 0.0044(8)
C51 0.0210(11) 0.0140(10) 0.0266(11) 0.0036(8) 0.0006(9) -0.0014(8)
C52 0.0204(11) 0.0160(10) 0.0400(13) -0.0117(9) 0.0103(9) -0.0070(8)
C53 0.0283(12) 0.0119(10) 0.0269(11) -0.0026(8) 0.0079(9) -0.0001(8)
C54 0.0180(10) 0.0165(10) 0.0221(10) -0.0076(8) 0.0035(8) 0.0011(8)
C55 0.0241(11) 0.0283(12) 0.0148(10) -0.0071(8) 0.0015(8) 0.0044(9)
C56 0.0181(11) 0.0284(12) 0.0276(12) -0.0144(9) -0.0036(9) 0.0009(9)
C57 0.0213(12) 0.0409(14) 0.0239(11) 0.0065(10) 0.0084(9) 0.0013(10)
C58 0.0245(12) 0.0395(14) 0.0182(11) 0.0064(9) -0.0034(9) -0.0063(10)
C59 0.0531(17) 0.0274(13) 0.0245(12) -0.0066(10) 0.0097(11) 0.0035(11)
C60 0.0283(13) 0.0476(15) 0.0204(11) 0.0119(10) 0.0006(9) -0.0006(11)
C61 0.0366(14) 0.0251(12) 0.0259(12) 0.0052(9) 0.0105(10) -0.0048(10)
C62 0.0310(13) 0.0348(13) 0.0199(11) -0.0025(9) 0.0102(9) 0.0005(10)

loop_
_atom_type_symbol
_atom_type_description
_atom_type_scat_dispersion_real
_atom_type_scat_dispersion_imag
_atom_type_scat_source
C C 0.0033 0.0016 'International Tables Vol C Tables 4.2.6.8 and 6.1.1.4'
H H 0.0000 0.0000 'International Tables Vol C Tables 4.2.6.8 and 6.1.1.4'
B B 0.0013 0.0007 'International Tables Vol C Tables 4.2.6.8 and 6.1.1.4'
N N 0.0061 0.0033 'International Tables Vol C Tables 4.2.6.8 and 6.1.1.4'
P P 0.1023 0.0942 'International Tables Vol C Tables 4.2.6.8 and 6.1.1.4'
Cl Cl 0.1484 0.1585 'International Tables Vol C Tables 4.2.6.8 and 6.1.1.4'
Fe Fe 0.3463 0.8444 'International Tables Vol C Tables 4.2.6.8 and 6.1.1.4'
Rh Rh -1.1178 0.9187 'International Tables Vol C Tables 4.2.6.8 and 6.1.1.4'

loop_
_exptl_crystal_face_index_h
_exptl_crystal_face_index_k
_exptl_crystal_face_index_l
_exptl_crystal_face_perp_dist
1.00 2.00 0.00 0.1900
-1.00 -2.00 0.00 0.1770
1.00 0.00 1.00 0.1540
-1.00 -2.00 -1.00 0.1460
0.00 1.00 1.00 0.0810
0.00 -1.00 0.00 0.0150
0.00 1.00 0.00 0.0530
-1.00 -2.00 1.00 0.1530
-1.00 -2.00 2.00 0.1230
-1.00 2.00 2.00 0.1350
0.00 -2.00 1.00 0.0430
0.00 2.00 -1.00 0.0440
0.00 -1.00 -2.00 0.0240
2.00 -2.00 -1.00 0.1800
-2.00 2.00 1.00 0.1930

loop_
_geom_angle_atom_site_label_1
_geom_angle_atom_site_label_2
_geom_angle_atom_site_label_3
_geom_angle
_geom_angle_site_symmetry_1
_geom_angle_site_symmetry_3
_geom_angle_publ_flag
C2 Rh1 B1 75.75(8) . . ?
C2 Rh1 P2 88.17(6) . . ?
B1 Rh1 P2 97.51(6) . . ?
C2 Rh1 P1 83.21(6) . . ?
B1 Rh1 P1 100.15(6) . . ?
P2 Rh1 P1 157.76(2) . . ?
C2 Rh1 Cl1 162.92(6) . . ?
B1 Rh1 Cl1 121.32(7) . . ?
P2 Rh1 Cl1 88.86(2) . . ?
P1 Rh1 Cl1 93.38(2) . . ?
C2 C1 N1 113.33(17) . . ?
C2 C1 C16 122.44(17) . . ?
N1 C1 C16 124.23(16) . . ?
C22 Fe1 C20 168.41(10) . . ?
C22 Fe1 C19 128.36(10) . . ?
C20 Fe1 C19 41.06(8) . . ?
C22 Fe1 C23 40.55(10) . . ?
C20 Fe1 C23 150.56(9) . . ?
C19 Fe1 C23 167.64(9) . . ?
C22 Fe1 C21 40.57(10) . . ?
C20 Fe1 C21 130.95(10) . . ?
C19 Fe1 C21 106.85(9) . . ?
C23 Fe1 C21 67.93(10) . . ?
C22 Fe1 C18 105.72(9) . . ?
C20 Fe1 C18 68.85(8) . . ?
C19 Fe1 C18 40.63(9) . . ?
C23 Fe1 C18 129.78(9) . . ?
C21 Fe1 C18 113.30(9) . . ?
C22 Fe1 C17 114.63(9) . . ?
C20 Fe1 C17 68.42(8) . . ?
C19 Fe1 C17 68.17(8) . . ?
C23 Fe1 C17 109.42(8) . . ?
C21 Fe1 C17 145.95(9) . . ?
C18 Fe1 C17 40.58(8) . . ?
C22 Fe1 C25 68.28(9) . . ?
C20 Fe1 C25 110.15(9) . . ?
C19 Fe1 C25 115.81(9) . . ?
C23 Fe1 C25 68.07(9) . . ?
C21 Fe1 C25 40.37(9) . . ?
C18 Fe1 C25 146.30(9) . . ?
C17 Fe1 C25 172.71(9) . . ?
C22 Fe1 C24 67.98(9) . . ?
C20 Fe1 C24 118.79(9) . . ?
C19 Fe1 C24 149.45(9) . . ?
C23 Fe1 C24 40.42(8) . . ?
C21 Fe1 C24 67.53(9) . . ?
C18 Fe1 C24 169.91(9) . . ?
C17 Fe1 C24 133.63(8) . . ?
C25 Fe1 C24 40.17(8) . . ?
C22 Fe1 C16 148.21(9) . . ?
C20 Fe1 C16 40.74(7) . . ?
C19 Fe1 C16 68.57(8) . . ?
C23 Fe1 C16 118.09(9) . . ?
C21 Fe1 C16 171.13(9) . . ?
C18 Fe1 C16 68.59(8) . . ?
C17 Fe1 C16 40.60(7) . . ?
C25 Fe1 C16 133.80(9) . . ?
C24 Fe1 C16 112.25(8) . . ?
C29 P1 C30 103.58(11) . . ?
C29 P1 C31 102.04(10) . . ?
C30 P1 C31 99.90(11) . . ?
C29 P1 Rh1 121.35(7) . . ?
C30 P1 Rh1 104.89(7) . . ?
C31 P1 Rh1 121.69(8) . . ?
B1 N1 C1 109.51(15) . . ?
B1 N1 C12 128.03(16) . . ?
C1 N1 C12 122.26(15) . . ?
N1 B1 C3 129.83(18) . . ?
N1 B1 Rh1 118.73(14) . . ?
C3 B1 Rh1 111.24(14) . . ?
B2 N2 C32 109.50(16) . . ?
B2 N2 C43 127.82(16) . . ?
C32 N2 C43 122.40(16) . . ?
C33 Rh2 B2 75.59(8) . . ?
C33 Rh2 P3 89.50(6) . . ?
B2 Rh2 P3 98.64(6) . . ?
C33 Rh2 P4 83.80(6) . . ?
B2 Rh2 P4 99.49(7) . . ?
P3 Rh2 P4 158.43(2) . . ?
C33 Rh2 Cl2 163.53(6) . . ?
B2 Rh2 Cl2 120.88(7) . . ?
P3 Rh2 Cl2 87.76(2) . . ?
P4 Rh2 Cl2 92.88(2) . . ?
C1 C2 Rh1 122.03(14) . . ?
C1 C2 H2 119.0 . . ?
Rh1 C2 H2 119.0 . . ?
C50 Fe2 C51 41.08(9) . . ?
C50 Fe2 C52 123.01(9) . . ?
C51 Fe2 C52 161.86(9) . . ?
C50 Fe2 C56 103.46(9) . . ?
C51 Fe2 C56 125.39(9) . . ?
C52 Fe2 C56 40.61(9) . . ?
C50 Fe2 C49 40.68(9) . . ?
C51 Fe2 C49 68.79(9) . . ?
C52 Fe2 C49 104.31(9) . . ?
C56 Fe2 C49 114.13(9) . . ?
C50 Fe2 C53 162.53(9) . . ?
C51 Fe2 C53 156.02(9) . . ?
C52 Fe2 C53 41.00(9) . . ?
C56 Fe2 C53 68.45(9) . . ?
C49 Fe2 C53 126.95(9) . . ?
C50 Fe2 C48 68.32(9) . . ?
C51 Fe2 C48 68.38(9) . . ?
C52 Fe2 C48 118.00(9) . . ?
C56 Fe2 C48 149.66(9) . . ?
C49 Fe2 C48 40.64(8) . . ?
C53 Fe2 C48 110.38(9) . . ?
C50 Fe2 C55 116.40(9) . . ?
C51 Fe2 C55 108.35(9) . . ?
C52 Fe2 C55 68.38(9) . . ?
C56 Fe2 C55 40.60(9) . . ?
C49 Fe2 C55 148.86(9) . . ?
C53 Fe2 C55 68.20(9) . . ?
C48 Fe2 C55 169.35(8) . . ?
C50 Fe2 C54 152.58(9) . . ?
C51 Fe2 C54 121.55(9) . . ?
C52 Fe2 C54 68.30(8) . . ?
C56 Fe2 C54 68.01(8) . . ?
C49 Fe2 C54 166.73(9) . . ?
C53 Fe2 C54 40.41(8) . . ?
C48 Fe2 C54 131.94(8) . . ?
C55 Fe2 C54 40.29(8) . . ?
C50 Fe2 C47 68.62(8) . . ?
C51 Fe2 C47 40.72(8) . . ?
C52 Fe2 C47 154.07(9) . . ?
C56 Fe2 C47 165.31(9) . . ?
C49 Fe2 C47 68.50(8) . . ?
C53 Fe2 C47 122.54(8) . . ?
C48 Fe2 C47 40.49(8) . . ?
C55 Fe2 C47 130.60(8) . . ?
C54 Fe2 C47 113.02(8) . . ?
C28 P2 C27 102.66(13) . . ?
C28 P2 C26 104.05(10) . . ?
C27 P2 C26 102.05(11) . . ?
C28 P2 Rh1 118.30(8) . . ?
C27 P2 Rh1 104.26(8) . . ?
C26 P2 Rh1 122.55(7) . . ?
N2 B2 C34 129.02(18) . . ?
N2 B2 Rh2 118.33(15) . . ?
C34 B2 Rh2 112.29(14) . . ?
C57 P3 C58 103.37(10) . . ?
C57 P3 C59 102.90(12) . . ?
C58 P3 C59 101.96(11) . . ?
C57 P3 Rh2 119.82(8) . . ?
C58 P3 Rh2 121.57(8) . . ?
C59 P3 Rh2 104.27(8) . . ?
C4 C3 C8 116.98(18) . . ?
C4 C3 B1 123.08(17) . . ?
C8 C3 B1 119.90(17) . . ?
C62 P4 C60 101.77(11) . . ?
C62 P4 C61 103.60(11) . . ?
C60 P4 C61 100.95(11) . . ?
C62 P4 Rh2 122.04(8) . . ?
C60 P4 Rh2 120.44(8) . . ?
C61 P4 Rh2 104.97(7) . . ?
C5 C4 C3 120.72(18) . . ?
C5 C4 C9 117.93(18) . . ?
C3 C4 C9 121.35(18) . . ?
C4 C9 H9A 109.5 . . ?
C4 C9 H9B 109.5 . . ?
H9A C9 H9B 109.5 . . ?
C4 C9 H9C 109.5 . . ?
H9A C9 H9C 109.5 . . ?
H9B C9 H9C 109.5 . . ?
C7 C8 C3 120.41(18) . . ?
C7 C8 C11 117.39(18) . . ?
C3 C8 C11 122.06(18) . . ?
C6 C7 C8 122.20(18) . . ?
C6 C7 H7 118.9 . . ?
C8 C7 H7 118.9 . . ?
C7 C6 C5 117.33(18) . . ?
C7 C6 C10 121.35(19) . . ?
C5 C6 C10 121.32(19) . . ?
C6 C5 C4 122.31(19) . . ?
C6 C5 H5 118.8 . . ?
C4 C5 H5 118.8 . . ?
C6 C10 H10A 109.5 . . ?
C6 C10 H10B 109.5 . . ?
H10A C10 H10B 109.5 . . ?
C6 C10 H10C 109.5 . . ?
H10A C10 H10C 109.5 . . ?
H10B C10 H10C 109.5 . . ?
C8 C11 H11A 109.5 . . ?
C8 C11 H11B 109.5 . . ?
H11A C11 H11B 109.5 . . ?
C8 C11 H11C 109.5 . . ?
H11A C11 H11C 109.5 . . ?
H11B C11 H11C 109.5 . . ?
N1 C12 C13 109.49(16) . . ?
N1 C12 C15 110.85(16) . . ?
C13 C12 C15 106.46(17) . . ?
N1 C12 C14 111.44(16) . . ?
C13 C12 C14 110.86(18) . . ?
C15 C12 C14 107.62(17) . . ?
C12 C13 H13A 109.5 . . ?
C12 C13 H13B 109.5 . . ?
H13A C13 H13B 109.5 . . ?
C12 C13 H13C 109.5 . . ?
H13A C13 H13C 109.5 . . ?
H13B C13 H13C 109.5 . . ?
C12 C14 H14A 109.5 . . ?
C12 C14 H14B 109.5 . . ?
H14A C14 H14B 109.5 . . ?
C12 C14 H14C 109.5 . . ?
H14A C14 H14C 109.5 . . ?
H14B C14 H14C 109.5 . . ?
C12 C15 H15A 109.5 . . ?
C12 C15 H15B 109.5 . . ?
H15A C15 H15B 109.5 . . ?
C12 C15 H15C 109.5 . . ?
H15A C15 H15C 109.5 . . ?
H15B C15 H15C 109.5 . . ?
C17 C16 C20 106.43(17) . . ?
C17 C16 C1 125.12(17) . . ?
C20 C16 C1 128.45(17) . . ?
C17 C16 Fe1 68.44(11) . . ?
C20 C16 Fe1 67.89(11) . . ?
C1 C16 Fe1 127.87(13) . . ?
C18 C19 C20 108.31(18) . . ?
C18 C19 Fe1 69.98(12) . . ?
C20 C19 Fe1 69.38(11) . . ?
C18 C19 H19 125.8 . . ?
C20 C19 H19 125.8 . . ?
Fe1 C19 H19 126.4 . . ?
C19 C18 C17 107.62(18) . . ?
C19 C18 Fe1 69.39(12) . . ?
C17 C18 Fe1 69.81(11) . . ?
C19 C18 H18 126.2 . . ?
C17 C18 H18 126.2 . . ?
Fe1 C18 H18 126.2 . . ?
C18 C17 C16 109.23(18) . . ?
C18 C17 Fe1 69.61(11) . . ?
C16 C17 Fe1 70.96(11) . . ?
C18 C17 H17 125.4 . . ?
C16 C17 H17 125.4 . . ?
Fe1 C17 H17 125.6 . . ?
C22 C21 C25 108.6(2) . . ?
C22 C21 Fe1 69.44(12) . . ?
C25 C21 Fe1 70.38(12) . . ?
C22 C21 H21 125.7 . . ?
C25 C21 H21 125.7 . . ?
Fe1 C21 H21 126.1 . . ?
C19 C20 C16 108.37(18) . . ?
C19 C20 Fe1 69.56(12) . . ?
C16 C20 Fe1 71.37(11) . . ?
C19 C20 H20 125.8 . . ?
C16 C20 H20 125.8 . . ?
Fe1 C20 H20 124.8 . . ?
C22 C23 C24 108.1(2) . . ?
C22 C23 Fe1 69.51(13) . . ?
C24 C23 Fe1 70.56(12) . . ?
C22 C23 H23 126.0 . . ?
C24 C23 H23 126.0 . . ?
Fe1 C23 H23 125.5 . . ?
C23 C22 C21 107.7(2) . . ?
C23 C22 Fe1 69.94(12) . . ?
C21 C22 Fe1 70.00(13) . . ?
C23 C22 H22 126.2 . . ?
C21 C22 H22 126.2 . . ?
Fe1 C22 H22 125.5 . . ?
C25 C24 C23 108.2(2) . . ?
C25 C24 Fe1 69.77(12) . . ?
C23 C24 Fe1 69.02(12) . . ?
C25 C24 H24 125.9 . . ?
C23 C24 H24 125.9 . . ?
Fe1 C24 H24 126.9 . . ?
C24 C25 C21 107.5(2) . . ?
C24 C25 Fe1 70.06(11) . . ?
C21 C25 Fe1 69.25(12) . . ?
C24 C25 H25 126.3 . . ?
C21 C25 H25 126.3 . . ?
Fe1 C25 H25 126.0 . . ?
P2 C26 H26A 109.5 . . ?
P2 C26 H26B 109.5 . . ?
H26A C26 H26B 109.5 . . ?
P2 C26 H26C 109.5 . . ?
H26A C26 H26C 109.5 . . ?
H26B C26 H26C 109.5 . . ?
P2 C27 H27A 109.5 . . ?
P2 C27 H27B 109.5 . . ?
H27A C27 H27B 109.5 . . ?
P2 C27 H27C 109.5 . . ?
H27A C27 H27C 109.5 . . ?
H27B C27 H27C 109.5 . . ?
P2 C28 H28A 109.5 . . ?
P2 C28 H28B 109.5 . . ?
H28A C28 H28B 109.5 . . ?
P2 C28 H28C 109.5 . . ?
H28A C28 H28C 109.5 . . ?
H28B C28 H28C 109.5 . . ?
P1 C29 H29A 109.5 . . ?
P1 C29 H29B 109.5 . . ?
H29A C29 H29B 109.5 . . ?
P1 C29 H29C 109.5 . . ?
H29A C29 H29C 109.5 . . ?
H29B C29 H29C 109.5 . . ?
P1 C30 H30A 109.5 . . ?
P1 C30 H30B 109.5 . . ?
H30A C30 H30B 109.5 . . ?
P1 C30 H30C 109.5 . . ?
H30A C30 H30C 109.5 . . ?
H30B C30 H30C 109.5 . . ?
P1 C31 H31A 109.5 . . ?
P1 C31 H31B 109.5 . . ?
H31A C31 H31B 109.5 . . ?
P1 C31 H31C 109.5 . . ?
H31A C31 H31C 109.5 . . ?
H31B C31 H31C 109.5 . . ?
C33 C32 N2 113.24(17) . . ?
C33 C32 C47 123.57(17) . . ?
N2 C32 C47 123.02(16) . . ?
C32 C33 Rh2 121.79(14) . . ?
C32 C33 H33 119.1 . . ?
Rh2 C33 H33 119.1 . . ?
C35 C34 C39 117.28(18) . . ?
C35 C34 B2 123.00(18) . . ?
C39 C34 B2 119.68(17) . . ?
C36 C35 C34 120.2(2) . . ?
C36 C35 C40 118.55(18) . . ?
C34 C35 C40 121.23(18) . . ?
C37 C36 C35 122.3(2) . . ?
C37 C36 H36 118.8 . . ?
C35 C36 H36 118.8 . . ?
C38 C37 C36 117.7(2) . . ?
C38 C37 C41 121.1(2) . . ?
C36 C37 C41 121.2(2) . . ?
C37 C38 C39 121.8(2) . . ?
C37 C38 H38 119.1 . . ?
C39 C38 H38 119.1 . . ?
C38 C39 C34 120.7(2) . . ?
C38 C39 C42 117.2(2) . . ?
C34 C39 C42 122.11(19) . . ?
C35 C40 H40A 109.5 . . ?
C35 C40 H40B 109.5 . . ?
H40A C40 H40B 109.5 . . ?
C35 C40 H40C 109.5 . . ?
H40A C40 H40C 109.5 . . ?
H40B C40 H40C 109.5 . . ?
C37 C41 H41A 109.5 . . ?
C37 C41 H41B 109.5 . . ?
H41A C41 H41B 109.5 . . ?
C37 C41 H41C 109.5 . . ?
H41A C41 H41C 109.5 . . ?
H41B C41 H41C 109.5 . . ?
C39 C42 H42A 109.5 . . ?
C39 C42 H42B 109.5 . . ?
H42A C42 H42B 109.5 . . ?
C39 C42 H42C 109.5 . . ?
H42A C42 H42C 109.5 . . ?
H42B C42 H42C 109.5 . . ?
N2 C43 C44 112.25(19) . . ?
N2 C43 C46 110.12(18) . . ?
C44 C43 C46 109.5(2) . . ?
N2 C43 C45 110.31(17) . . ?
C44 C43 C45 107.8(2) . . ?
C46 C43 C45 106.6(2) . . ?
C43 C44 H44A 109.5 . . ?
C43 C44 H44B 109.5 . . ?
H44A C44 H44B 109.5 . . ?
C43 C44 H44C 109.5 . . ?
H44A C44 H44C 109.5 . . ?
H44B C44 H44C 109.5 . . ?
C43 C45 H45A 109.5 . . ?
C43 C45 H45B 109.5 . . ?
H45A C45 H45B 109.5 . . ?
C43 C45 H45C 109.5 . . ?
H45A C45 H45C 109.5 . . ?
H45B C45 H45C 109.5 . . ?
C43 C46 H46A 109.5 . . ?
C43 C46 H46B 109.5 . . ?
H46A C46 H46B 109.5 . . ?
C43 C46 H46C 109.5 . . ?
H46A C46 H46C 109.5 . . ?
H46B C46 H46C 109.5 . . ?
C48 C47 C51 106.39(17) . . ?
C48 C47 C32 126.08(18) . . ?
C51 C47 C32 127.52(18) . . ?
C48 C47 Fe2 68.45(11) . . ?
C51 C47 Fe2 67.59(11) . . ?
C32 C47 Fe2 129.36(13) . . ?
C49 C48 C47 109.05(19) . . ?
C49 C48 Fe2 69.34(11) . . ?
C47 C48 Fe2 71.07(11) . . ?
C49 C48 H48 125.5 . . ?
C47 C48 H48 125.5 . . ?
Fe2 C48 H48 125.7 . . ?
C50 C49 C48 107.76(19) . . ?
C50 C49 Fe2 69.24(12) . . ?
C48 C49 Fe2 70.02(11) . . ?
C50 C49 H49 126.1 . . ?
C48 C49 H49 126.1 . . ?
Fe2 C49 H49 126.2 . . ?
C49 C50 C51 108.16(19) . . ?
C49 C50 Fe2 70.08(12) . . ?
C51 C50 Fe2 69.46(11) . . ?
C49 C50 H50 125.9 . . ?
C51 C50 H50 125.9 . . ?
Fe2 C50 H50 126.1 . . ?
C50 C51 C47 108.58(19) . . ?
C50 C51 Fe2 69.46(12) . . ?
C47 C51 Fe2 71.70(11) . . ?
C50 C51 H51 125.7 . . ?
C47 C51 H51 125.7 . . ?
Fe2 C51 H51 124.7 . . ?
C56 C52 C53 107.78(19) . . ?
C56 C52 Fe2 69.70(12) . . ?
C53 C52 Fe2 69.97(12) . . ?
C56 C52 H52 126.1 . . ?
C53 C52 H52 126.1 . . ?
Fe2 C52 H52 125.8 . . ?
C54 C53 C52 107.62(19) . . ?
C54 C53 Fe2 70.27(11) . . ?
C52 C53 Fe2 69.03(11) . . ?
C54 C53 H53 126.2 . . ?
C52 C53 H53 126.2 . . ?
Fe2 C53 H53 126.1 . . ?
C55 C54 C53 108.26(19) . . ?
C55 C54 Fe2 69.45(11) . . ?
C53 C54 Fe2 69.31(11) . . ?
C55 C54 H54 125.9 . . ?
C53 C54 H54 125.9 . . ?
Fe2 C54 H54 126.9 . . ?
C54 C55 C56 107.92(19) . . ?
C54 C55 Fe2 70.26(11) . . ?
C56 C55 Fe2 69.16(11) . . ?
C54 C55 H55 126.0 . . ?
C56 C55 H55 126.0 . . ?
Fe2 C55 H55 126.1 . . ?
C52 C56 C55 108.42(19) . . ?
C52 C56 Fe2 69.68(12) . . ?
C55 C56 Fe2 70.25(12) . . ?
C52 C56 H56 125.8 . . ?
C55 C56 H56 125.8 . . ?
Fe2 C56 H56 125.9 . . ?
P3 C57 H57A 109.5 . . ?
P3 C57 H57B 109.5 . . ?
H57A C57 H57B 109.5 . . ?
P3 C57 H57C 109.5 . . ?
H57A C57 H57C 109.5 . . ?
H57B C57 H57C 109.5 . . ?
P3 C58 H58A 109.5 . . ?
P3 C58 H58B 109.5 . . ?
H58A C58 H58B 109.5 . . ?
P3 C58 H58C 109.5 . . ?
H58A C58 H58C 109.5 . . ?
H58B C58 H58C 109.5 . . ?
P3 C59 H59A 109.5 . . ?
P3 C59 H59B 109.5 . . ?
H59A C59 H59B 109.5 . . ?
P3 C59 H59C 109.5 . . ?
H59A C59 H59C 109.5 . . ?
H59B C59 H59C 109.5 . . ?
P4 C60 H60A 109.5 . . ?
P4 C60 H60B 109.5 . . ?
H60A C60 H60B 109.5 . . ?
P4 C60 H60C 109.5 . . ?
H60A C60 H60C 109.5 . . ?
H60B C60 H60C 109.5 . . ?
P4 C61 H61A 109.5 . . ?
P4 C61 H61B 109.5 . . ?
H61A C61 H61B 109.5 . . ?
P4 C61 H61C 109.5 . . ?
H61A C61 H61C 109.5 . . ?
H61B C61 H61C 109.5 . . ?
P4 C62 H62A 109.5 . . ?
P4 C62 H62B 109.5 . . ?
H62A C62 H62B 109.5 . . ?
P4 C62 H62C 109.5 . . ?
H62A C62 H62C 109.5 . . ?
H62B C62 H62C 109.5 . . ?

loop_
_geom_bond_atom_site_label_1
_geom_bond_atom_site_label_2
_geom_bond_distance
_geom_bond_site_symmetry_2
_geom_bond_publ_flag
Rh1 C2 1.9896(19) . ?
Rh1 B1 2.023(2) . ?
Rh1 P2 2.2883(7) . ?
Rh1 P1 2.3141(7) . ?
Rh1 Cl1 2.4459(7) . ?
C1 C2 1.331(3) . ?
C1 N1 1.454(2) . ?
C1 C16 1.489(3) . ?
Fe1 C22 2.034(2) . ?
Fe1 C20 2.036(2) . ?
Fe1 C19 2.038(2) . ?
Fe1 C23 2.040(2) . ?
Fe1 C21 2.042(2) . ?
Fe1 C18 2.046(2) . ?
Fe1 C17 2.0489(19) . ?
Fe1 C25 2.056(2) . ?
Fe1 C24 2.060(2) . ?
Fe1 C16 2.0825(19) . ?
P1 C29 1.813(2) . ?
P1 C30 1.823(2) . ?
P1 C31 1.823(2) . ?
N1 B1 1.426(3) . ?
N1 C12 1.505(2) . ?
B1 C3 1.588(3) . ?
N2 B2 1.426(3) . ?
N2 C32 1.449(2) . ?
N2 C43 1.508(3) . ?
Rh2 C33 1.9932(19) . ?
Rh2 B2 2.025(2) . ?
Rh2 P3 2.2948(8) . ?
Rh2 P4 2.3081(7) . ?
Rh2 Cl2 2.4528(7) . ?
C2 H2 0.9500 . ?
Fe2 C50 2.028(2) . ?
Fe2 C51 2.028(2) . ?
Fe2 C52 2.035(2) . ?
Fe2 C56 2.035(2) . ?
Fe2 C49 2.039(2) . ?
Fe2 C53 2.047(2) . ?
Fe2 C48 2.048(2) . ?
Fe2 C55 2.049(2) . ?
Fe2 C54 2.060(2) . ?
Fe2 C47 2.0832(19) . ?
P2 C28 1.816(2) . ?
P2 C27 1.818(2) . ?
P2 C26 1.826(2) . ?
B2 C34 1.588(3) . ?
P3 C57 1.813(2) . ?
P3 C58 1.823(2) . ?
P3 C59 1.823(2) . ?
C3 C4 1.411(3) . ?
C3 C8 1.415(3) . ?
P4 C62 1.815(2) . ?
P4 C60 1.821(2) . ?
P4 C61 1.823(2) . ?
C4 C5 1.386(3) . ?
C4 C9 1.504(3) . ?
C9 H9A 0.9800 . ?
C9 H9B 0.9800 . ?
C9 H9C 0.9800 . ?
C8 C7 1.394(3) . ?
C8 C11 1.511(3) . ?
C7 C6 1.383(3) . ?
C7 H7 0.9500 . ?
C6 C5 1.386(3) . ?
C6 C10 1.509(3) . ?
C5 H5 0.9500 . ?
C10 H10A 0.9800 . ?
C10 H10B 0.9800 . ?
C10 H10C 0.9800 . ?
C11 H11A 0.9800 . ?
C11 H11B 0.9800 . ?
C11 H11C 0.9800 . ?
C12 C13 1.532(3) . ?
C12 C15 1.533(3) . ?
C12 C14 1.535(3) . ?
C13 H13A 0.9800 . ?
C13 H13B 0.9800 . ?
C13 H13C 0.9800 . ?
C14 H14A 0.9800 . ?
C14 H14B 0.9800 . ?
C14 H14C 0.9800 . ?
C15 H15A 0.9800 . ?
C15 H15B 0.9800 . ?
C15 H15C 0.9800 . ?
C16 C17 1.434(3) . ?
C16 C20 1.434(3) . ?
C19 C18 1.418(3) . ?
C19 C20 1.429(3) . ?
C19 H19 0.9500 . ?
C18 C17 1.420(3) . ?
C18 H18 0.9500 . ?
C17 H17 0.9500 . ?
C21 C22 1.413(4) . ?
C21 C25 1.414(3) . ?
C21 H21 0.9500 . ?
C20 H20 0.9500 . ?
C23 C22 1.412(3) . ?
C23 C24 1.416(3) . ?
C23 H23 0.9500 . ?
C22 H22 0.9500 . ?
C24 C25 1.414(3) . ?
C24 H24 0.9500 . ?
C25 H25 0.9500 . ?
C26 H26A 0.9800 . ?
C26 H26B 0.9800 . ?
C26 H26C 0.9800 . ?
C27 H27A 0.9800 . ?
C27 H27B 0.9800 . ?
C27 H27C 0.9800 . ?
C28 H28A 0.9800 . ?
C28 H28B 0.9800 . ?
C28 H28C 0.9800 . ?
C29 H29A 0.9800 . ?
C29 H29B 0.9800 . ?
C29 H29C 0.9800 . ?
C30 H30A 0.9800 . ?
C30 H30B 0.9800 . ?
C30 H30C 0.9800 . ?
C31 H31A 0.9800 . ?
C31 H31B 0.9800 . ?
C31 H31C 0.9800 . ?
C32 C33 1.336(3) . ?
C32 C47 1.488(3) . ?
C33 H33 0.9500 . ?
C34 C35 1.414(3) . ?
C34 C39 1.415(3) . ?
C35 C36 1.394(3) . ?
C35 C40 1.506(3) . ?
C36 C37 1.386(3) . ?
C36 H36 0.9500 . ?
C37 C38 1.384(3) . ?
C37 C41 1.511(3) . ?
C38 C39 1.395(3) . ?
C38 H38 0.9500 . ?
C39 C42 1.513(3) . ?
C40 H40A 0.9800 . ?
C40 H40B 0.9800 . ?
C40 H40C 0.9800 . ?
C41 H41A 0.9800 . ?
C41 H41B 0.9800 . ?
C41 H41C 0.9800 . ?
C42 H42A 0.9800 . ?
C42 H42B 0.9800 . ?
C42 H42C 0.9800 . ?
C43 C44 1.529(3) . ?
C43 C46 1.532(3) . ?
C43 C45 1.533(3) . ?
C44 H44A 0.9800 . ?
C44 H44B 0.9800 . ?
C44 H44C 0.9800 . ?
C45 H45A 0.9800 . ?
C45 H45B 0.9800 . ?
C45 H45C 0.9800 . ?
C46 H46A 0.9800 . ?
C46 H46B 0.9800 . ?
C46 H46C 0.9800 . ?
C47 C48 1.430(3) . ?
C47 C51 1.431(3) . ?
C48 C49 1.419(3) . ?
C48 H48 0.9500 . ?
C49 C50 1.414(3) . ?
C49 H49 0.9500 . ?
C50 C51 1.423(3) . ?
C50 H50 0.9500 . ?
C51 H51 0.9500 . ?
C52 C56 1.412(3) . ?
C52 C53 1.430(3) . ?
C52 H52 0.9500 . ?
C53 C54 1.419(3) . ?
C53 H53 0.9500 . ?
C54 C55 1.415(3) . ?
C54 H54 0.9500 . ?
C55 C56 1.417(3) . ?
C55 H55 0.9500 . ?
C56 H56 0.9500 . ?
C57 H57A 0.9800 . ?
C57 H57B 0.9800 . ?
C57 H57C 0.9800 . ?
C58 H58A 0.9800 . ?
C58 H58B 0.9800 . ?
C58 H58C 0.9800 . ?
C59 H59A 0.9800 . ?
C59 H59B 0.9800 . ?
C59 H59C 0.9800 . ?
C60 H60A 0.9800 . ?
C60 H60B 0.9800 . ?
C60 H60C 0.9800 . ?
C61 H61A 0.9800 . ?
C61 H61B 0.9800 . ?
C61 H61C 0.9800 . ?
C62 H62A 0.9800 . ?
C62 H62B 0.9800 . ?
C62 H62C 0.9800 . ?

loop_
_geom_torsion_atom_site_label_1
_geom_torsion_atom_site_label_2
_geom_torsion_atom_site_label_3
_geom_torsion_atom_site_label_4
_geom_torsion
_geom_torsion_site_symmetry_1
_geom_torsion_site_symmetry_2
_geom_torsion_site_symmetry_3
_geom_torsion_site_symmetry_4
_geom_torsion_publ_flag
C2 C1 N1 B1 -5.3(2) . . . . ?
C16 C1 N1 B1 174.18(17) . . . . ?
C2 C1 N1 C12 169.95(17) . . . . ?
C16 C1 N1 C12 -10.6(3) . . . . ?
C1 N1 B1 C3 -165.30(18) . . . . ?
C12 N1 B1 C3 19.8(3) . . . . ?
C1 N1 B1 Rh1 9.0(2) . . . . ?
C12 N1 B1 Rh1 -165.88(14) . . . . ?
N1 C1 C2 Rh1 -0.5(2) . . . . ?
C16 C1 C2 Rh1 -179.96(13) . . . . ?
C32 N2 B2 C34 -158.41(19) . . . . ?
C43 N2 B2 C34 27.6(3) . . . . ?
C32 N2 B2 Rh2 14.1(2) . . . . ?
C43 N2 B2 Rh2 -159.91(17) . . . . ?
N1 B1 C3 C4 -112.9(2) . . . . ?
Rh1 B1 C3 C4 72.4(2) . . . . ?
N1 B1 C3 C8 69.5(3) . . . . ?
Rh1 B1 C3 C8 -105.14(18) . . . . ?
C8 C3 C4 C5 0.6(3) . . . . ?
B1 C3 C4 C5 -177.04(19) . . . . ?
C8 C3 C4 C9 -178.97(19) . . . . ?
B1 C3 C4 C9 3.4(3) . . . . ?
C4 C3 C8 C7 -2.2(3) . . . . ?
B1 C3 C8 C7 175.50(18) . . . . ?
C4 C3 C8 C11 173.41(19) . . . . ?
B1 C3 C8 C11 -8.9(3) . . . . ?
C3 C8 C7 C6 2.0(3) . . . . ?
C11 C8 C7 C6 -173.8(2) . . . . ?
C8 C7 C6 C5 -0.1(3) . . . . ?
C8 C7 C6 C10 179.1(2) . . . . ?
C7 C6 C5 C4 -1.6(3) . . . . ?
C10 C6 C5 C4 179.2(2) . . . . ?
C3 C4 C5 C6 1.3(3) . . . . ?
C9 C4 C5 C6 -179.1(2) . . . . ?
B1 N1 C12 C13 117.3(2) . . . . ?
C1 N1 C12 C13 -57.0(2) . . . . ?
B1 N1 C12 C15 0.1(3) . . . . ?
C1 N1 C12 C15 -174.15(16) . . . . ?
B1 N1 C12 C14 -119.7(2) . . . . ?
C1 N1 C12 C14 66.0(2) . . . . ?
C2 C1 C16 C17 -76.6(3) . . . . ?
N1 C1 C16 C17 104.0(2) . . . . ?
C2 C1 C16 C20 102.6(2) . . . . ?
N1 C1 C16 C20 -76.8(3) . . . . ?
C2 C1 C16 Fe1 12.1(3) . . . . ?
N1 C1 C16 Fe1 -167.27(13) . . . . ?
C20 C19 C18 C17 -0.6(2) . . . . ?
Fe1 C19 C18 C17 -59.58(13) . . . . ?
C20 C19 C18 Fe1 58.99(14) . . . . ?
C19 C18 C17 C16 -0.8(2) . . . . ?
Fe1 C18 C17 C16 -60.11(13) . . . . ?
C19 C18 C17 Fe1 59.31(14) . . . . ?
C20 C16 C17 C18 1.9(2) . . . . ?
C1 C16 C17 C18 -178.78(17) . . . . ?
Fe1 C16 C17 C18 59.28(13) . . . . ?
C20 C16 C17 Fe1 -57.42(13) . . . . ?
C1 C16 C17 Fe1 121.94(18) . . . . ?
C18 C19 C20 C16 1.8(2) . . . . ?
Fe1 C19 C20 C16 61.12(13) . . . . ?
C18 C19 C20 Fe1 -59.36(14) . . . . ?
C17 C16 C20 C19 -2.2(2) . . . . ?
C1 C16 C20 C19 178.46(18) . . . . ?
Fe1 C16 C20 C19 -59.98(14) . . . . ?
C17 C16 C20 Fe1 57.77(13) . . . . ?
C1 C16 C20 Fe1 -121.56(19) . . . . ?
C24 C23 C22 C21 0.2(2) . . . . ?
Fe1 C23 C22 C21 -60.10(15) . . . . ?
C24 C23 C22 Fe1 60.29(14) . . . . ?
C25 C21 C22 C23 0.4(2) . . . . ?
Fe1 C21 C22 C23 60.06(14) . . . . ?
C25 C21 C22 Fe1 -59.68(16) . . . . ?
C22 C23 C24 C25 -0.7(2) . . . . ?
Fe1 C23 C24 C25 58.94(14) . . . . ?
C22 C23 C24 Fe1 -59.63(14) . . . . ?
C23 C24 C25 C21 0.9(2) . . . . ?
Fe1 C24 C25 C21 59.40(15) . . . . ?
C23 C24 C25 Fe1 -58.48(14) . . . . ?
C22 C21 C25 C24 -0.8(2) . . . . ?
Fe1 C21 C25 C24 -59.90(15) . . . . ?
C22 C21 C25 Fe1 59.10(15) . . . . ?
B2 N2 C32 C33 -8.8(2) . . . . ?
C43 N2 C32 C33 165.53(18) . . . . ?
B2 N2 C32 C47 166.47(18) . . . . ?
C43 N2 C32 C47 -19.2(3) . . . . ?
N2 C32 C33 Rh2 0.2(2) . . . . ?
C47 C32 C33 Rh2 -175.07(14) . . . . ?
N2 B2 C34 C35 -117.5(2) . . . . ?
Rh2 B2 C34 C35 69.7(2) . . . . ?
N2 B2 C34 C39 65.1(3) . . . . ?
Rh2 B2 C34 C39 -107.76(18) . . . . ?
C39 C34 C35 C36 0.2(3) . . . . ?
B2 C34 C35 C36 -177.33(19) . . . . ?
C39 C34 C35 C40 -179.78(18) . . . . ?
B2 C34 C35 C40 2.7(3) . . . . ?
C34 C35 C36 C37 0.1(3) . . . . ?
C40 C35 C36 C37 -179.95(19) . . . . ?
C35 C36 C37 C38 -0.1(3) . . . . ?
C35 C36 C37 C41 179.2(2) . . . . ?
C36 C37 C38 C39 -0.1(3) . . . . ?
C41 C37 C38 C39 -179.4(2) . . . . ?
C37 C38 C39 C34 0.4(3) . . . . ?
C37 C38 C39 C42 -177.4(2) . . . . ?
C35 C34 C39 C38 -0.4(3) . . . . ?
B2 C34 C39 C38 177.18(19) . . . . ?
C35 C34 C39 C42 177.3(2) . . . . ?
B2 C34 C39 C42 -5.1(3) . . . . ?
B2 N2 C43 C44 -116.7(2) . . . . ?
C32 N2 C43 C44 70.0(3) . . . . ?
B2 N2 C43 C46 121.0(2) . . . . ?
C32 N2 C43 C46 -52.3(3) . . . . ?
B2 N2 C43 C45 3.5(3) . . . . ?
C32 N2 C43 C45 -169.76(19) . . . . ?
C33 C32 C47 C48 -78.8(3) . . . . ?
N2 C32 C47 C48 106.3(2) . . . . ?
C33 C32 C47 C51 102.2(2) . . . . ?
N2 C32 C47 C51 -72.6(3) . . . . ?
C33 C32 C47 Fe2 11.7(3) . . . . ?
N2 C32 C47 Fe2 -163.09(14) . . . . ?
C51 C47 C48 C49 2.1(2) . . . . ?
C32 C47 C48 C49 -177.09(18) . . . . ?
Fe2 C47 C48 C49 59.14(14) . . . . ?
C51 C47 C48 Fe2 -57.08(13) . . . . ?
C32 C47 C48 Fe2 123.78(19) . . . . ?
C47 C48 C49 C50 -1.0(2) . . . . ?
Fe2 C48 C49 C50 59.16(14) . . . . ?
C47 C48 C49 Fe2 -60.20(14) . . . . ?
C48 C49 C50 C51 -0.4(2) . . . . ?
Fe2 C49 C50 C51 59.23(14) . . . . ?
C48 C49 C50 Fe2 -59.65(14) . . . . ?
C49 C50 C51 C47 1.7(2) . . . . ?
Fe2 C50 C51 C47 61.33(14) . . . . ?
C49 C50 C51 Fe2 -59.62(14) . . . . ?
C48 C47 C51 C50 -2.3(2) . . . . ?
C32 C47 C51 C50 176.82(18) . . . . ?
Fe2 C47 C51 C50 -59.93(14) . . . . ?
C48 C47 C51 Fe2 57.62(13) . . . . ?
C32 C47 C51 Fe2 -123.25(19) . . . . ?
C56 C52 C53 C54 0.2(2) . . . . ?
Fe2 C52 C53 C54 59.93(14) . . . . ?
C56 C52 C53 Fe2 -59.70(14) . . . . ?
C52 C53 C54 C55 -0.5(2) . . . . ?
Fe2 C53 C54 C55 58.69(14) . . . . ?
C52 C53 C54 Fe2 -59.15(13) . . . . ?
C53 C54 C55 C56 0.5(2) . . . . ?
Fe2 C54 C55 C56 59.11(14) . . . . ?
C53 C54 C55 Fe2 -58.60(14) . . . . ?
C53 C52 C56 C55 0.1(2) . . . . ?
Fe2 C52 C56 C55 -59.79(14) . . . . ?
C53 C52 C56 Fe2 59.86(14) . . . . ?
C54 C55 C56 C52 -0.4(2) . . . . ?
Fe2 C55 C56 C52 59.44(14) . . . . ?
C54 C55 C56 Fe2 -59.80(14) . . . . ?
